data_4318575
loop_
_publ_author_name
'Nikki L. Edleman'
'Anchuan Wang'
'John A. Belot'
'Andrew W. Metz'
'Jason R. Babcock'
'Amber M. Kawaoka'
'Jun Ni'
'Matthew V. Metz'
'Christine J. Flaschenriem'
'Charlotte L. Stern'
'Louise M. Liable-Sands'
'Arnold L. Rheingold'
'Paul R. Markworth'
'Robert P. H. Chang'
'Michael P. Chudzik'
'Carl R. Kannewurf'
'Tobin J. Marks'

_publ_section_title
;
 Synthesis and Characterization of Volatile, Fluorine-Free \b-Ketoiminate
 Lanthanide MOCVD Precursors and Their Implementation in Low-Temperature
 Growth of Epitaxial CeO2 Buffer Layers for Superconducting Electronics
;
_journal_name_full 'Inorganic Chemistry'
_journal_page_first 5005
_journal_page_last 5023
_journal_paper_doi 10.1021/ic020299h
_journal_volume 41
_journal_year 2002
_chemical_formula_sum 'C36 H66 N3 Nd O6'
_chemical_formula_weight 781.16
_chemical_name_common 'complex 9, Nd(tBuEtMe)3'
_chemical_name_systematic
;

  ?

;
_space_group_IT_number 2
_symmetry_cell_setting triclinic
_symmetry_space_group_name_Hall '-P 1'
_symmetry_space_group_name_H-M 'P -1'
_atom_sites_solution_hydrogens geom
_atom_sites_solution_primary direct
_atom_sites_solution_secondary difmap
_audit_creation_method SHELXL-97
_cell_angle_alpha 97.6820(10)
_cell_angle_beta 97.7390(10)
_cell_angle_gamma 104.2170(10)
_cell_formula_units_Z 2
_cell_length_a 11.5887(9)
_cell_length_b 12.5994(9)
_cell_length_c 14.6711(11)
_cell_measurement_temperature 153(2)
_cell_volume 2026.4(3)
_computing_cell_refinement 'Bruker SMART'
_computing_data_collection 'Bruker SMART'
_computing_data_reduction 'Bruker SHELXTL'
_computing_molecular_graphics 'Bruker SHELXTL'
_computing_publication_material 'Bruker SHELXTL'
_computing_structure_refinement 'SHELXL-97 (Sheldrick, 1997)'
_computing_structure_solution 'SHELXS-97 (Sheldrick, 1990)'
_diffrn_ambient_temperature 153(2)
_diffrn_measured_fraction_theta_full 0.929
_diffrn_measured_fraction_theta_max 0.929
_diffrn_measurement_device_type 'CCD area detector'
_diffrn_measurement_method 'phi and omega scans'
_diffrn_radiation_monochromator graphite
_diffrn_radiation_source 'fine-focus sealed tube'
_diffrn_radiation_type MoK\a
_diffrn_radiation_wavelength 0.71073
_diffrn_reflns_av_R_equivalents 0.0217
_diffrn_reflns_av_sigmaI/netI 0.0297
_diffrn_reflns_limit_h_max 15
_diffrn_reflns_limit_h_min -15
_diffrn_reflns_limit_k_max 16
_diffrn_reflns_limit_k_min -16
_diffrn_reflns_limit_l_max 19
_diffrn_reflns_limit_l_min -19
_diffrn_reflns_number 18669
_diffrn_reflns_theta_full 28.30
_diffrn_reflns_theta_max 28.30
_diffrn_reflns_theta_min 1.42
_exptl_absorpt_coefficient_mu 1.323
_exptl_absorpt_correction_type none
_exptl_crystal_colour colorles
_exptl_crystal_density_diffrn 1.280
_exptl_crystal_density_method 'not measured'
_exptl_crystal_description 'cut bloc'
_exptl_crystal_F_000 822
_refine_diff_density_max 1.324
_refine_diff_density_min -0.701
_refine_diff_density_rms 0.083
_refine_ls_extinction_method none
_refine_ls_goodness_of_fit_ref 1.062
_refine_ls_hydrogen_treatment mixed
_refine_ls_matrix_type full
_refine_ls_number_parameters 415
_refine_ls_number_reflns 9373
_refine_ls_number_restraints 0
_refine_ls_restrained_S_all 1.062
_refine_ls_R_factor_all 0.0356
_refine_ls_R_factor_gt 0.0299
_refine_ls_shift/su_max 0.002
_refine_ls_shift/su_mean 0.000
_refine_ls_structure_factor_coef Fsqd
_refine_ls_weighting_details 'calc w=1/[\s^2^(Fo^2^)+(0.0359P)^2^+2.0060P] where P=(Fo^2^+2Fc^2^)/3'
_refine_ls_weighting_scheme calc
_refine_ls_wR_factor_gt 0.0736
_refine_ls_wR_factor_ref 0.0764
_reflns_number_gt 8439
_reflns_number_total 9373
_reflns_threshold_expression >2sigma(I)
_cod_data_source_file ic020299h_2.cif
_cod_data_source_block C36H66N3NdO6
_cod_depositor_comments
;
The following automatic conversions were performed:

'_symmetry_cell_setting' value 'Triclinic' changed to 'triclinic'
according to the built-in table from CIF Core dictionary named
'cif_core.dic' version 2.4.1 from 2010-06-29.

Automatic conversion script
Id: cif_fix_values 1646 2011-03-28 12:23:43Z adriana 
;
_cod_database_code 4318575

loop_
_symmetry_equiv_pos_as_xyz
'x, y, z'
'-x, -y, -z'

loop_
_atom_site_label
_atom_site_type_symbol
_atom_site_fract_x
_atom_site_fract_y
_atom_site_fract_z
_atom_site_U_iso_or_equiv
_atom_site_adp_type
_atom_site_occupancy
_atom_site_symmetry_multiplicity
_atom_site_calc_flag
_atom_site_refinement_flags
_atom_site_disorder_assembly
_atom_site_disorder_group
Nd1 Nd 0.781275(12) 0.703866(11) 0.739940(9) 0.02159(5) Uani 1 1 d . . .
O1A O 0.90139(17) 0.59324(15) 0.78709(13) 0.0295(4) Uani 1 1 d . . .
O8A O 1.13783(19) 1.04459(18) 0.81304(16) 0.0411(5) Uani 1 1 d . . .
N5A N 0.9817(2) 0.82703(18) 0.84158(15) 0.0261(4) Uani 1 1 d . . .
C2A C 1.0134(2) 0.5994(2) 0.81561(18) 0.0279(5) Uani 1 1 d . . .
C3A C 1.0973(3) 0.6950(3) 0.8616(2) 0.0335(6) Uani 1 1 d . . .
H3AA H 1.1767 0.6892 0.8815 0.040 Uiso 1 1 calc R . .
C4A C 1.0772(3) 0.8036(2) 0.88264(19) 0.0315(6) Uani 1 1 d . . .
C6A C 0.9637(3) 0.9386(2) 0.8626(2) 0.0332(6) Uani 1 1 d . . .
H6AA H 1.0066 0.9741 0.9266 0.040 Uiso 1 1 calc R . .
H6AB H 0.8765 0.9319 0.8608 0.040 Uiso 1 1 calc R . .
C7A C 1.0096(3) 1.0116(2) 0.7942(2) 0.0342(6) Uani 1 1 d . . .
H7AA H 0.9809 0.9702 0.7295 0.041 Uiso 1 1 calc R . .
H7AB H 0.9783 1.0781 0.8001 0.041 Uiso 1 1 calc R . .
C9A C 1.1856(3) 1.1117(3) 0.7499(3) 0.0580(10) Uani 1 1 d . . .
H9AA H 1.2741 1.1331 0.7649 0.087 Uiso 1 1 calc R . .
H9AB H 1.1565 1.1786 0.7549 0.087 Uiso 1 1 calc R . .
H9AC H 1.1593 1.0698 0.6860 0.087 Uiso 1 1 calc R . .
C10A C 1.0458(3) 0.4882(2) 0.7957(2) 0.0340(6) Uani 1 1 d . . .
C11A C 0.9668(3) 0.4045(3) 0.8438(3) 0.0430(7) Uani 1 1 d . . .
H11A H 0.9858 0.3328 0.8319 0.064 Uiso 1 1 calc R . .
H11B H 0.8814 0.3952 0.8190 0.064 Uiso 1 1 calc R . .
H11C H 0.9827 0.4320 0.9112 0.064 Uiso 1 1 calc R . .
C12A C 1.1790(3) 0.4968(3) 0.8287(3) 0.0536(9) Uani 1 1 d . . .
H12A H 1.1936 0.4236 0.8139 0.080 Uiso 1 1 calc R . .
H12B H 1.1998 0.5229 0.8963 0.080 Uiso 1 1 calc R . .
H12C H 1.2291 0.5495 0.7969 0.080 Uiso 1 1 calc R . .
C13A C 1.0128(4) 0.4471(3) 0.6898(2) 0.0557(10) Uani 1 1 d . . .
H13A H 1.0323 0.3761 0.6746 0.084 Uiso 1 1 calc R . .
H13B H 1.0590 0.5021 0.6576 0.084 Uiso 1 1 calc R . .
H13C H 0.9262 0.4370 0.6694 0.084 Uiso 1 1 calc R . .
C14A C 1.1769(3) 0.8854(3) 0.9557(2) 0.0430(7) Uani 1 1 d . . .
H14A H 1.2552 0.8922 0.9339 0.052 Uiso 1 1 calc R . .
H14B H 1.1609 0.9594 0.9616 0.052 Uiso 1 1 calc R . .
C15A C 1.1871(4) 0.8517(3) 1.0502(3) 0.0556(9) Uani 1 1 d . . .
H15A H 1.2526 0.9070 1.0936 0.083 Uiso 1 1 calc R . .
H15B H 1.2045 0.7790 1.0453 0.083 Uiso 1 1 calc R . .
H15C H 1.1108 0.8469 1.0733 0.083 Uiso 1 1 calc R . .
O1B O 0.62657(16) 0.55311(14) 0.74939(13) 0.0270(4) Uani 1 1 d . . .
O8B O 0.94643(17) 0.72641(16) 0.62012(13) 0.0315(4) Uani 1 1 d . . .
N5B N 0.7284(2) 0.56842(18) 0.58605(15) 0.0276(5) Uani 1 1 d . . .
C2B C 0.6127(2) 0.4475(2) 0.72449(19) 0.0267(5) Uani 1 1 d . . .
C3B C 0.6430(2) 0.4017(2) 0.6436(2) 0.0299(6) Uani 1 1 d . . .
H3BA H 0.6326 0.3236 0.6335 0.036 Uiso 1 1 calc R . .
C4B C 0.6887(2) 0.4603(2) 0.57299(19) 0.0287(5) Uani 1 1 d . . .
C6B C 0.7709(3) 0.6241(2) 0.51064(19) 0.0337(6) Uani 1 1 d . . .
H6BA H 0.7377 0.6889 0.5067 0.040 Uiso 1 1 calc R . .
H6BB H 0.7421 0.5722 0.4503 0.040 Uiso 1 1 calc R . .
C7B C 0.9071(3) 0.6622(3) 0.52863(19) 0.0346(6) Uani 1 1 d . . .
H7BA H 0.9408 0.5970 0.5236 0.042 Uiso 1 1 calc R . .
H7BB H 0.9355 0.7076 0.4819 0.042 Uiso 1 1 calc R . .
C9B C 1.0743(3) 0.7701(3) 0.6392(2) 0.0369(6) Uani 1 1 d . . .
H9BA H 1.1058 0.7664 0.5804 0.055 Uiso 1 1 calc R . .
H9BB H 1.1101 0.7262 0.6795 0.055 Uiso 1 1 calc R . .
H9BC H 1.0952 0.8476 0.6708 0.055 Uiso 1 1 calc R . .
C10B C 0.5552(2) 0.3763(2) 0.7926(2) 0.0305(6) Uani 1 1 d . . .
C11B C 0.6253(3) 0.4249(3) 0.8919(2) 0.0410(7) Uani 1 1 d . . .
H11D H 0.5895 0.3803 0.9359 0.062 Uiso 1 1 calc R . .
H11E H 0.6212 0.5017 0.9087 0.062 Uiso 1 1 calc R . .
H11F H 0.7099 0.4239 0.8944 0.062 Uiso 1 1 calc R . .
C12B C 0.5549(3) 0.2539(2) 0.7705(2) 0.0413(7) Uani 1 1 d . . .
H12D H 0.5171 0.2135 0.8161 0.062 Uiso 1 1 calc R . .
H12E H 0.6382 0.2486 0.7736 0.062 Uiso 1 1 calc R . .
H12F H 0.5092 0.2214 0.7076 0.062 Uiso 1 1 calc R . .
C13B C 0.4246(3) 0.3848(3) 0.7869(3) 0.0446(8) Uani 1 1 d . . .
H13D H 0.3845 0.3403 0.8293 0.067 Uiso 1 1 calc R . .
H13E H 0.3810 0.3569 0.7228 0.067 Uiso 1 1 calc R . .
H13F H 0.4250 0.4627 0.8049 0.067 Uiso 1 1 calc R . .
C14B C 0.6827(3) 0.3859(3) 0.4803(2) 0.0376(7) Uani 1 1 d . . .
H14C H 0.7505 0.4196 0.4498 0.045 Uiso 1 1 calc R . .
H14D H 0.6913 0.3124 0.4923 0.045 Uiso 1 1 calc R . .
C15B C 0.5632(4) 0.3705(3) 0.4155(3) 0.0555(10) Uani 1 1 d . . .
H15D H 0.5615 0.3226 0.3566 0.083 Uiso 1 1 calc R . .
H15E H 0.5553 0.4430 0.4029 0.083 Uiso 1 1 calc R . .
H15F H 0.4961 0.3359 0.4452 0.083 Uiso 1 1 calc R . .
O1C O 0.75449(17) 0.83700(15) 0.64851(13) 0.0293(4) Uani 1 1 d . . .
O9C O 0.76020(17) 0.72098(16) 0.91946(13) 0.0294(4) Uani 1 1 d . . .
N5C N 0.62617(19) 0.80872(17) 0.79899(15) 0.0247(4) Uani 1 1 d . . .
C2C C 0.7126(2) 0.9224(2) 0.64580(18) 0.0250(5) Uani 1 1 d . . .
C3C C 0.6430(2) 0.9551(2) 0.7068(2) 0.0283(5) Uani 1 1 d . . .
H3CA H 0.6237 1.0234 0.7022 0.034 Uiso 1 1 calc R . .
C4C C 0.5966(3) 0.8961(2) 0.77674(19) 0.0278(5) Uani 1 1 d . . .
C6C C 0.5686(2) 0.7502(2) 0.86780(19) 0.0291(6) Uani 1 1 d . . .
H6CA H 0.5297 0.6714 0.8398 0.035 Uiso 1 1 calc R . .
H6CB H 0.5053 0.7843 0.8871 0.035 Uiso 1 1 calc R . .
C7C C 0.6627(3) 0.7573(2) 0.95178(19) 0.0323(6) Uani 1 1 d . . .
H7CA H 0.6925 0.8348 0.9859 0.039 Uiso 1 1 calc R . .
H7CB H 0.6273 0.7094 0.9948 0.039 Uiso 1 1 calc R . .
C9C C 0.8437(3) 0.7060(3) 0.9942(2) 0.0383(7) Uani 1 1 d . . .
H9CA H 0.8134 0.7176 1.0529 0.057 Uiso 1 1 calc R . .
H9CB H 0.9223 0.7597 0.9987 0.057 Uiso 1 1 calc R . .
H9CC H 0.8529 0.6303 0.9823 0.057 Uiso 1 1 calc R . .
C10C C 0.7381(3) 0.9832(2) 0.5628(2) 0.0316(6) Uani 1 1 d . . .
C11C C 0.8643(3) 0.9851(3) 0.5425(2) 0.0427(8) Uani 1 1 d . . .
H11G H 0.9250 1.0288 0.5961 0.064 Uiso 1 1 calc R . .
H11H H 0.8769 1.0189 0.4870 0.064 Uiso 1 1 calc R . .
H11I H 0.8720 0.9089 0.5315 0.064 Uiso 1 1 calc R . .
C12C C 0.7261(4) 1.1020(3) 0.5781(3) 0.0529(9) Uani 1 1 d . . .
H12G H 0.7850 1.1459 0.6326 0.079 Uiso 1 1 calc R . .
H12H H 0.6442 1.1011 0.5888 0.079 Uiso 1 1 calc R . .
H12I H 0.7414 1.1352 0.5227 0.079 Uiso 1 1 calc R . .
C13C C 0.6446(3) 0.9144(3) 0.4775(2) 0.0515(9) Uani 1 1 d . . .
H13G H 0.5629 0.9124 0.4894 0.077 Uiso 1 1 calc R . .
H13H H 0.6532 0.8385 0.4666 0.077 Uiso 1 1 calc R . .
H13I H 0.6583 0.9487 0.4224 0.077 Uiso 1 1 calc R . .
C14C C 0.4995(3) 0.9421(2) 0.8178(2) 0.0359(6) Uani 1 1 d . . .
H14E H 0.5018 0.9305 0.8834 0.043 Uiso 1 1 calc R . .
H14F H 0.5178 1.0230 0.8177 0.043 Uiso 1 1 calc R . .
C15C C 0.3735(3) 0.8854(4) 0.7623(3) 0.0549(9) Uani 1 1 d . . .
H15G H 0.3141 0.9161 0.7906 0.082 Uiso 1 1 calc R . .
H15H H 0.3549 0.8054 0.7628 0.082 Uiso 1 1 calc R . .
H15I H 0.3704 0.8984 0.6977 0.082 Uiso 1 1 calc R . .

loop_
_atom_site_aniso_label
_atom_site_aniso_U_11
_atom_site_aniso_U_22
_atom_site_aniso_U_33
_atom_site_aniso_U_23
_atom_site_aniso_U_13
_atom_site_aniso_U_12
Nd1 0.02375(7) 0.01911(7) 0.02345(7) 0.00514(5) 0.00559(5) 0.00707(5)
O1A 0.0292(10) 0.0261(9) 0.0339(10) 0.0050(8) 0.0015(8) 0.0113(8)
O8A 0.0362(11) 0.0374(12) 0.0442(12) 0.0112(10) 0.0067(9) -0.0023(9)
N5A 0.0314(11) 0.0221(11) 0.0250(11) 0.0046(8) 0.0075(9) 0.0057(9)
C2A 0.0286(13) 0.0350(14) 0.0258(13) 0.0106(11) 0.0070(10) 0.0148(11)
C3A 0.0264(13) 0.0420(16) 0.0343(15) 0.0122(12) 0.0039(11) 0.0112(12)
C4A 0.0303(14) 0.0336(15) 0.0271(13) 0.0076(11) 0.0035(11) 0.0016(11)
C6A 0.0371(15) 0.0289(14) 0.0326(14) 0.0020(11) 0.0102(12) 0.0066(11)
C7A 0.0369(15) 0.0248(14) 0.0383(16) 0.0056(11) 0.0057(12) 0.0037(11)
C9A 0.051(2) 0.055(2) 0.064(2) 0.0233(19) 0.0182(18) -0.0057(17)
C10A 0.0370(15) 0.0368(15) 0.0379(15) 0.0129(12) 0.0134(12) 0.0210(12)
C11A 0.0456(18) 0.0359(16) 0.058(2) 0.0176(15) 0.0169(15) 0.0208(14)
C12A 0.0371(17) 0.052(2) 0.084(3) 0.0239(19) 0.0162(18) 0.0262(16)
C13A 0.089(3) 0.057(2) 0.0389(18) 0.0080(16) 0.0202(19) 0.047(2)
C14A 0.0378(16) 0.0431(18) 0.0382(17) 0.0054(14) -0.0048(13) -0.0003(13)
C15A 0.065(2) 0.051(2) 0.0413(19) 0.0018(16) -0.0074(17) 0.0118(18)
O1B 0.0294(9) 0.0195(9) 0.0328(10) 0.0048(7) 0.0093(8) 0.0059(7)
O8B 0.0325(10) 0.0355(11) 0.0285(10) 0.0037(8) 0.0121(8) 0.0101(8)
N5B 0.0322(12) 0.0270(11) 0.0238(11) 0.0042(9) 0.0042(9) 0.0091(9)
C2B 0.0219(12) 0.0229(12) 0.0341(14) 0.0059(10) 0.0018(10) 0.0049(9)
C3B 0.0316(14) 0.0194(12) 0.0367(15) 0.0016(11) 0.0023(11) 0.0068(10)
C4B 0.0281(13) 0.0294(14) 0.0286(13) 0.0012(11) 0.0003(10) 0.0121(11)
C6B 0.0466(17) 0.0325(15) 0.0225(13) 0.0044(11) 0.0063(11) 0.0118(12)
C7B 0.0458(17) 0.0359(15) 0.0253(13) 0.0053(11) 0.0149(12) 0.0122(13)
C9B 0.0309(14) 0.0425(17) 0.0411(16) 0.0127(13) 0.0145(12) 0.0098(12)
C10B 0.0302(13) 0.0222(13) 0.0405(15) 0.0092(11) 0.0092(11) 0.0059(10)
C11B 0.0488(18) 0.0363(16) 0.0388(17) 0.0141(13) 0.0127(14) 0.0064(14)
C12B 0.0509(19) 0.0235(14) 0.0519(19) 0.0120(13) 0.0121(15) 0.0100(13)
C13B 0.0310(15) 0.0381(17) 0.070(2) 0.0213(16) 0.0185(15) 0.0081(13)
C14B 0.0458(17) 0.0315(15) 0.0343(15) -0.0010(12) 0.0031(13) 0.0142(13)
C15B 0.057(2) 0.054(2) 0.0410(19) -0.0125(16) -0.0107(16) 0.0093(17)
O1C 0.0351(10) 0.0281(10) 0.0341(10) 0.0137(8) 0.0147(8) 0.0166(8)
O9C 0.0332(10) 0.0357(10) 0.0229(9) 0.0084(8) 0.0082(8) 0.0122(8)
N5C 0.0282(11) 0.0217(10) 0.0273(11) 0.0078(8) 0.0112(9) 0.0075(8)
C2C 0.0259(12) 0.0221(12) 0.0289(13) 0.0090(10) 0.0046(10) 0.0079(10)
C3C 0.0278(13) 0.0234(13) 0.0385(15) 0.0094(11) 0.0105(11) 0.0110(10)
C4C 0.0351(14) 0.0196(12) 0.0271(13) 0.0037(10) 0.0078(11) 0.0032(10)
C6C 0.0306(13) 0.0287(13) 0.0347(14) 0.0127(11) 0.0165(11) 0.0106(11)
C7C 0.0421(16) 0.0345(15) 0.0267(13) 0.0087(11) 0.0160(12) 0.0148(12)
C9C 0.0396(16) 0.0474(18) 0.0277(14) 0.0116(13) 0.0023(12) 0.0102(13)
C10C 0.0342(14) 0.0330(14) 0.0356(15) 0.0173(12) 0.0117(12) 0.0148(12)
C11C 0.0404(17) 0.054(2) 0.0474(18) 0.0302(16) 0.0214(14) 0.0194(15)
C12C 0.071(2) 0.0432(19) 0.066(2) 0.0335(18) 0.036(2) 0.0295(18)
C13C 0.050(2) 0.066(2) 0.0371(17) 0.0216(17) 0.0003(15) 0.0105(17)
C14C 0.0404(16) 0.0291(14) 0.0482(18) 0.0122(13) 0.0208(14) 0.0176(12)
C15C 0.0383(18) 0.078(3) 0.061(2) 0.021(2) 0.0183(16) 0.0286(18)

loop_
_atom_type_symbol
_atom_type_description
_atom_type_scat_dispersion_real
_atom_type_scat_dispersion_imag
_atom_type_scat_source
C C 0.0033 0.0016 'International Tables Vol C Tables 4.2.6.8 and 6.1.1.4'
H H 0.0000 0.0000 'International Tables Vol C Tables 4.2.6.8 and 6.1.1.4'
N N 0.0061 0.0033 'International Tables Vol C Tables 4.2.6.8 and 6.1.1.4'
O O 0.0106 0.0060 'International Tables Vol C Tables 4.2.6.8 and 6.1.1.4'
Nd Nd -0.1943 3.0179 'International Tables Vol C Tables 4.2.6.8 and 6.1.1.4'

loop_
_geom_angle_atom_site_label_1
_geom_angle_atom_site_label_2
_geom_angle_atom_site_label_3
_geom_angle
_geom_angle_site_symmetry_1
_geom_angle_site_symmetry_3
_geom_angle_publ_flag
O1B Nd1 O1A 83.23(7) . . ?
O1B Nd1 O1C 122.76(7) . . ?
O1A Nd1 O1C 146.78(7) . . ?
O1B Nd1 N5B 70.93(7) . . ?
O1A Nd1 N5B 84.56(7) . . ?
O1C Nd1 N5B 85.43(7) . . ?
O1B Nd1 N5A 138.57(7) . . ?
O1A Nd1 N5A 70.37(7) . . ?
O1C Nd1 N5A 95.04(7) . . ?
N5B Nd1 N5A 134.22(7) . . ?
O1B Nd1 N5C 80.42(6) . . ?
O1A Nd1 N5C 141.40(7) . . ?
O1C Nd1 N5C 69.08(6) . . ?
N5B Nd1 N5C 121.75(7) . . ?
N5A Nd1 N5C 100.55(7) . . ?
O1B Nd1 O9C 74.11(6) . . ?
O1A Nd1 O9C 80.40(6) . . ?
O1C Nd1 O9C 123.85(6) . . ?
N5B Nd1 O9C 143.24(7) . . ?
N5A Nd1 O9C 70.51(6) . . ?
N5C Nd1 O9C 61.57(6) . . ?
O1B Nd1 O8B 130.29(6) . . ?
O1A Nd1 O8B 77.20(7) . . ?
O1C Nd1 O8B 70.11(6) . . ?
N5B Nd1 O8B 62.14(7) . . ?
N5A Nd1 O8B 75.01(6) . . ?
N5C Nd1 O8B 138.35(6) . . ?
O9C Nd1 O8B 143.54(6) . . ?
C2A O1A Nd1 140.07(18) . . ?
C9A O8A C7A 111.6(3) . . ?
C4A N5A C6A 121.0(2) . . ?
C4A N5A Nd1 132.42(18) . . ?
C6A N5A Nd1 105.81(17) . . ?
O1A C2A C3A 123.9(3) . . ?
O1A C2A C10A 114.0(2) . . ?
C3A C2A C10A 122.0(2) . . ?
C2A C3A C4A 126.6(3) . . ?
N5A C4A C3A 121.7(3) . . ?
N5A C4A C14A 124.5(3) . . ?
C3A C4A C14A 113.8(3) . . ?
N5A C6A C7A 112.1(2) . . ?
O8A C7A C6A 109.2(2) . . ?
C12A C10A C11A 109.8(3) . . ?
C12A C10A C13A 109.6(3) . . ?
C11A C10A C13A 108.4(3) . . ?
C12A C10A C2A 113.5(3) . . ?
C11A C10A C2A 108.0(2) . . ?
C13A C10A C2A 107.3(2) . . ?
C15A C14A C4A 113.5(3) . . ?
C2B O1B Nd1 130.80(16) . . ?
C9B O8B C7B 111.0(2) . . ?
C9B O8B Nd1 130.27(17) . . ?
C7B O8B Nd1 116.76(16) . . ?
C4B N5B C6B 120.4(2) . . ?
C4B N5B Nd1 127.73(18) . . ?
C6B N5B Nd1 110.91(16) . . ?
O1B C2B C3B 123.7(2) . . ?
O1B C2B C10B 113.8(2) . . ?
C3B C2B C10B 122.5(2) . . ?
C2B C3B C4B 126.4(2) . . ?
N5B C4B C3B 122.7(2) . . ?
N5B C4B C14B 122.9(3) . . ?
C3B C4B C14B 114.4(2) . . ?
N5B C6B C7B 110.0(2) . . ?
O8B C7B C6B 108.4(2) . . ?
C12B C10B C13B 109.5(2) . . ?
C12B C10B C11B 108.6(2) . . ?
C13B C10B C11B 109.6(3) . . ?
C12B C10B C2B 113.6(2) . . ?
C13B C10B C2B 106.8(2) . . ?
C11B C10B C2B 108.7(2) . . ?
C15B C14B C4B 111.0(3) . . ?
C2C O1C Nd1 143.07(17) . . ?
C9C O9C C7C 112.2(2) . . ?
C9C O9C Nd1 126.82(17) . . ?
C7C O9C Nd1 120.80(15) . . ?
C4C N5C C6C 120.2(2) . . ?
C4C N5C Nd1 131.45(17) . . ?
C6C N5C Nd1 108.36(15) . . ?
O1C C2C C3C 124.0(2) . . ?
O1C C2C C10C 115.1(2) . . ?
C3C C2C C10C 120.7(2) . . ?
C2C C3C C4C 126.3(2) . . ?
N5C C4C C3C 124.2(2) . . ?
N5C C4C C14C 123.1(2) . . ?
C3C C4C C14C 112.5(2) . . ?
N5C C6C C7C 109.4(2) . . ?
O9C C7C C6C 108.0(2) . . ?
C11C C10C C12C 109.1(3) . . ?
C11C C10C C13C 108.4(3) . . ?
C12C C10C C13C 109.1(3) . . ?
C11C C10C C2C 110.4(2) . . ?
C12C C10C C2C 113.4(2) . . ?
C13C C10C C2C 106.3(2) . . ?
C15C C14C C4C 111.6(3) . . ?

loop_
_geom_bond_atom_site_label_1
_geom_bond_atom_site_label_2
_geom_bond_distance
_geom_bond_site_symmetry_2
_geom_bond_publ_flag
Nd1 O1B 2.3034(18) . ?
Nd1 O1A 2.3044(18) . ?
Nd1 O1C 2.3355(18) . ?
Nd1 N5B 2.543(2) . ?
Nd1 N5A 2.589(2) . ?
Nd1 N5C 2.647(2) . ?
Nd1 O9C 2.6627(18) . ?
Nd1 O8B 2.7580(19) . ?
O1A C2A 1.290(3) . ?
O8A C9A 1.413(4) . ?
O8A C7A 1.418(4) . ?
N5A C4A 1.305(4) . ?
N5A C6A 1.469(3) . ?
C2A C3A 1.372(4) . ?
C2A C10A 1.538(4) . ?
C3A C4A 1.443(4) . ?
C4A C14A 1.528(4) . ?
C6A C7A 1.513(4) . ?
C10A C12A 1.527(4) . ?
C10A C11A 1.532(4) . ?
C10A C13A 1.535(5) . ?
C14A C15A 1.500(5) . ?
O1B C2B 1.296(3) . ?
O8B C9B 1.423(3) . ?
O8B C7B 1.424(3) . ?
N5B C4B 1.305(4) . ?
N5B C6B 1.464(3) . ?
C2B C3B 1.376(4) . ?
C2B C10B 1.540(4) . ?
C3B C4B 1.435(4) . ?
C4B C14B 1.527(4) . ?
C6B C7B 1.508(4) . ?
C10B C12B 1.532(4) . ?
C10B C13B 1.534(4) . ?
C10B C11B 1.534(4) . ?
C14B C15B 1.524(5) . ?
O1C C2C 1.288(3) . ?
O9C C9C 1.426(3) . ?
O9C C7C 1.432(3) . ?
N5C C4C 1.299(3) . ?
N5C C6C 1.465(3) . ?
C2C C3C 1.371(4) . ?
C2C C10C 1.546(4) . ?
C3C C4C 1.432(4) . ?
C4C C14C 1.540(4) . ?
C6C C7C 1.509(4) . ?
C10C C11C 1.526(4) . ?
C10C C12C 1.527(4) . ?
C10C C13C 1.541(4) . ?
C14C C15C 1.523(5) . ?
